data_7701909
loop_
_publ_author_name
'Xiong, Jun'
'Kubo, Kazuya'
'L\"u, Shao-Fang'
'Li, Ming'
'Nakamura, Takayoshi'

_publ_section_title
;
 Supramolecular self-assembly for designing non-centrosymmetric crystals
 based on Keggin polyoxometallates and crown ether.
;
_journal_issue 39
_journal_name_full 'Dalton transactions (Cambridge, England : 2003)'
_journal_page_first 14001
_journal_page_last 14007
_journal_paper_doi 10.1039/c8dt02910e
_journal_volume 47
_journal_year 2018
_chemical_formula_moiety 'Mo12 O40 P, 3(C6 H7 Br N), 3(C16 H24 O6), 2(C2 H3 N)'
_chemical_formula_sum 'C70 H99 Br3 Mo12 N5 O58 P'
_chemical_formula_weight 3360.52
_space_group_crystal_system monoclinic
_space_group_IT_number 7
_space_group_name_Hall 'P -2yc'
_space_group_name_H-M_alt 'P 1 c 1'
_symmetry_space_group_name_Hall 'P -2yc'
_symmetry_space_group_name_H-M 'P 1 c 1'
_atom_sites_solution_hydrogens geom
_audit_creation_date 2017-10-22
_audit_creation_method
;
Olex2 1.2-beta
(compiled 2017.08.10 svn.r3458 for OlexSys, GUI svn.r5381)
;
_audit_update_record
;
2017-11-27 deposited with the CCDC.
2018-09-19 downloaded from the CCDC.
;
_cell_angle_alpha 90
_cell_angle_beta 108.71(3)
_cell_angle_gamma 90
_cell_formula_units_Z 2
_cell_length_a 17.634(4)
_cell_length_b 16.955(3)
_cell_length_c 18.481(4)
_cell_measurement_reflns_used 2592
_cell_measurement_temperature 173(2)
_cell_measurement_theta_max 22
_cell_measurement_theta_min 3
_cell_volume 5234(2)
_computing_molecular_graphics 'Olex2 (Dolomanov et al., 2009)'
_computing_publication_material 'Olex2 (Dolomanov et al., 2009)'
_computing_structure_refinement 'ShelXL (Sheldrick, 2015)'
_computing_structure_solution 'SHELXS-97 (Sheldrick, 1990)'
_diffrn_ambient_temperature 173
_diffrn_measured_fraction_theta_full 0.997
_diffrn_measured_fraction_theta_max 0.997
_diffrn_measurement_device_type 'Bruker P4'
_diffrn_measurement_method '\w scans'
_diffrn_radiation_monochromator graphite
_diffrn_radiation_type MoK\a
_diffrn_radiation_wavelength 0.71073
_diffrn_reflns_av_R_equivalents 0.0443
_diffrn_reflns_av_unetI/netI 0.0795
_diffrn_reflns_Laue_measured_fraction_full 0.997
_diffrn_reflns_Laue_measured_fraction_max 0.997
_diffrn_reflns_limit_h_max 21
_diffrn_reflns_limit_h_min -20
_diffrn_reflns_limit_k_max 20
_diffrn_reflns_limit_k_min -20
_diffrn_reflns_limit_l_max 22
_diffrn_reflns_limit_l_min -21
_diffrn_reflns_number 36520
_diffrn_reflns_point_group_measured_fraction_full 0.997
_diffrn_reflns_point_group_measured_fraction_max 0.997
_diffrn_reflns_theta_full 25.100
_diffrn_reflns_theta_max 25.100
_diffrn_reflns_theta_min 3.028
_exptl_absorpt_coefficient_mu 2.647
_exptl_absorpt_correction_type none
_exptl_crystal_colour black
_exptl_crystal_colour_primary black
_exptl_crystal_density_diffrn 2.132
_exptl_crystal_density_method 'not measured'
_exptl_crystal_description block
_exptl_crystal_F_000 3284
_refine_diff_density_max 2.442
_refine_diff_density_min -1.168
_refine_diff_density_rms 0.227
_refine_ls_abs_structure_details
;
 Refined as an inversion twin.
;
_refine_ls_abs_structure_Flack 0.43(3)
_refine_ls_extinction_method none
_refine_ls_goodness_of_fit_ref 1.033
_refine_ls_hydrogen_treatment constr
_refine_ls_matrix_type full
_refine_ls_number_parameters 1358
_refine_ls_number_reflns 17702
_refine_ls_number_restraints 669
_refine_ls_restrained_S_all 1.023
_refine_ls_R_factor_all 0.0791
_refine_ls_R_factor_gt 0.0749
_refine_ls_shift/su_max 0.000
_refine_ls_shift/su_mean 0.000
_refine_ls_structure_factor_coef Fsqd
_refine_ls_weighting_details 'w=1/[\s^2^(Fo^2^)+(0.1202P)^2^+18.6403P] where P=(Fo^2^+2Fc^2^)/3'
_refine_ls_weighting_scheme calc
_refine_ls_wR_factor_gt 0.1859
_refine_ls_wR_factor_ref 0.1909
_reflns_Friedel_coverage 0.998
_reflns_Friedel_fraction_full 0.997
_reflns_Friedel_fraction_max 0.997
_reflns_number_gt 16233
_reflns_number_total 17702
_reflns_threshold_expression 'I > 2\s(I)'
_cod_data_source_file c8dt02910e2.cif
_cod_data_source_block shelx_CCDC4
_cod_database_code 7701909
_shelx_shelxl_version_number 2016/6
_shelx_space_group_comment
;
The symmetry employed for this shelxl refinement is uniquely defined
by the following loop, which should always be used as a source of
symmetry information in preference to the above space-group names.
They are only intended as comments.
;
_olex2_refinement_description
;
1. Twinned data refinement
 Scales: 0.57(3)
 0.43(3)
2. Fixed Uiso
 At 1.2 times of:
  All C(H) groups, All C(H,H) groups
 At 1.5 times of:
  All C(H,H,H) groups, All N(H,H,H) groups
3. Restrained distances
 C69-C70
 1.54 with sigma of 0.001
 C70-N5
 1.16 with sigma of 0.001
 C69-N5
 2.7 with sigma of 0.001
 C67-C68
 1.54 with sigma of 0.001
 C68-N4
 1.16 with sigma of 0.001
 C67-N4
 2.7 with sigma of 0.001
 C9-C10
 1.5 with sigma of 0.02
4. Uiso/Uaniso restraints and constraints
Uanis(C69) \\sim Ueq, Uanis(C70) \\sim Ueq, Uanis(N5) \\sim Ueq, Uanis(C67)
\\sim Ueq, Uanis(C68) \\sim Ueq, Uanis(N4) \\sim Ueq: with sigma of 0.001 and
sigma for terminal atoms of 0.002
Uanis(O56) \\sim Ueq, Uanis(C56) \\sim Ueq, Uanis(C55) \\sim Ueq, Uanis(C11)
\\sim Ueq: with sigma of 0.01 and sigma for terminal atoms of 0.02
Uanis(Br2A) \\sim Ueq: with sigma of 0.01 and sigma for terminal atoms of 0.02
5. Rigid body (RIGU) restrains
 C67, C68, N4, C69, C70, N5
 with sigma for 1-2 distances of 0.001 and sigma for 1-3 distances of 0.001
 C1, C2, C3, C4, C5, C6, C7, C8, C9, C10, C11, C12, C13, C14, C15, C16, C17,
 C18, C19, C20, C21, C22, C23, C24, C25, C26, C27, C28, C29, C30, C31, C32, C33,
  C34, C35, C36, C37, C38, C39, C40, C41, C42, C43, C44, C45, C46, C47, C48,
 C49, C50, C51, C52, C53, C54, C55, C56, C57, C58, C59, C60, C61, C62, C63, C64,
  C65, C66, C67, C68, C69, C70, N1, N2, N3, N4, N5, O1, O2, O3, O4, O5, O6, O7,
 O8, O9, O10, O11, O12, O13, O14, O15, O16, O17, O18, O19, O20, O21, O22, O23,
 O24, O25, O26, O27, O28, O29, O30, O31, O32, O33, O34, O35, O36, O37, O38, O39,
  O40, O41, O42, O43, O44, O45, O46, O47, O48, O49, O50, O51, O52, O53, O54,
 O55, O56, O57, O58
 with sigma for 1-2 distances of 0.004 and sigma for 1-3 distances of 0.004
6. Others
 Sof(Br2A)=1-FVAR(1)
 Sof(Br2)=FVAR(1)
7.a Secondary CH2 refined with riding coordinates:
 C7(H7A,H7B), C8(H8A,H8B), C9(H9A,H9B), C10(H10A,H10B), C11(H11A,H11B),
 C12(H12A,H12B), C13(H13A,H13B), C14(H14A,H14B), C15(H15A,H15B), C16(H16A,H16B),
  C29(H29A,H29B), C30(H30A,H30B), C31(H31A,H31B), C32(H32A,H32B), C33(H33A,
 H33B), C34(H34A,H34B), C35(H35A,H35B), C36(H36A,H36B), C37(H37A,H37B),
 C38(H38A,H38B), C51(H51A,H51B), C52(H52A,H52B), C53(H53A,H53B), C54(H54A,H54B),
  C55(H55A,H55B), C56(H56A,H56B), C57(H57A,H57B), C58(H58A,H58B), C59(H59A,
 H59B), C60(H60A,H60B)
7.b Aromatic/amide H refined with riding coordinates:
 C2(H2), C3(H3), C4(H4), C5(H5), C18(H18), C19(H19), C21(H21), C22(H22),
 C24(H24), C25(H25), C26(H26), C27(H27), C40(H40), C41(H41), C43(H43), C44(H44),
  C46(H46), C47(H47), C48(H48), C49(H49), C62(H62), C63(H63), C65(H65), C66(H66)
7.c Idealised Me refined as rotating group:
 N1(H1A,H1B,H1C), N2(H2A,H2B,H2C), N3(H3A,H3B,H3C), C67(H67A,H67B,H67C),
 C69(H69A,H69B,H69C)
;
_olex2_submission_special_instructions 'No special instructions were received'

loop_
_space_group_symop_operation_xyz
'x, y, z'
'x, -y, z+1/2'

loop_
_atom_site_label
_atom_site_type_symbol
_atom_site_fract_x
_atom_site_fract_y
_atom_site_fract_z
_atom_site_U_iso_or_equiv
_atom_site_adp_type
_atom_site_occupancy
_atom_site_site_symmetry_order
_atom_site_calc_flag
_atom_site_refinement_flags_posn
_atom_site_refinement_flags_adp
_atom_site_refinement_flags_occupancy
_atom_site_disorder_assembly
_atom_site_disorder_group
P1 P 0.9153(3) 0.7429(3) 0.8618(3) 0.0301(7) Uani 1 1 d . . . . .
Mo1 Mo 1.00217(18) 0.55892(9) 0.83984(19) 0.0525(5) Uani 1 1 d . . . . .
Mo2 Mo 1.08775(16) 0.67889(9) 1.01154(17) 0.0380(3) Uani 1 1 d . . . . .
Mo3 Mo 0.89384(18) 0.58302(10) 0.97655(18) 0.0493(4) Uani 1 1 d . . . . .
Mo4 Mo 1.04584(17) 0.72445(11) 0.75016(18) 0.0459(4) Uani 1 1 d . . . . .
Mo5 Mo 1.09624(16) 0.85502(8) 0.91663(17) 0.0327(3) Uani 1 1 d . . . . .
Mo6 Mo 0.98141(17) 0.84303(10) 1.03888(18) 0.0425(4) Uani 1 1 d . . . . .
Mo7 Mo 0.78268(18) 0.75367(13) 0.97059(18) 0.0547(5) Uani 1 1 d . . . . .
Mo8 Mo 0.73595(17) 0.63042(10) 0.81295(17) 0.0423(4) Uani 1 1 d . . . . .
Mo9 Mo 0.85621(17) 0.64061(10) 0.68526(18) 0.0453(4) Uani 1 1 d . . . . .
Mo10 Mo 0.93064(18) 0.90372(10) 0.74535(18) 0.0485(4) Uani 1 1 d . . . . .
Mo11 Mo 0.82746(17) 0.92882(10) 0.87563(19) 0.0528(4) Uani 1 1 d . . . . .
Mo12 Mo 0.74531(17) 0.81365(10) 0.71334(18) 0.0403(4) Uani 1 1 d . . . . .
Br1 Br 0.6643(2) 0.9864(3) 0.0479(2) 0.1135(12) Uani 1 1 d . . . . .
Br2 Br 0.3997(7) 0.8920(5) 0.3814(4) 0.079(2) Uani 0.72(4) 1 d . . P A 1
Br3 Br 0.4251(3) 0.3870(3) 0.8528(2) 0.1126(13) Uani 1 1 d . . . . .
O1 O 0.8561(6) 0.6969(8) 0.8897(7) 0.043(3) Uani 1 1 d . U . . .
O2 O 0.9871(7) 0.7680(7) 0.9244(7) 0.042(3) Uani 1 1 d . U . . .
O3 O 0.9419(6) 0.6890(8) 0.8047(7) 0.043(3) Uani 1 1 d . U . . .
O4 O 0.8711(7) 0.8137(8) 0.8142(7) 0.045(3) Uani 1 1 d . U . . .
O5 O 1.0500(8) 0.4744(7) 0.8457(9) 0.054(3) Uani 1 1 d . U . . .
O6 O 0.9385(10) 0.5406(9) 0.8997(11) 0.069(4) Uani 1 1 d . U . . .
O7 O 0.8926(11) 0.5018(10) 1.0256(11) 0.083(6) Uani 1 1 d . U . B -1
O8 O 1.1612(10) 0.6399(11) 1.0818(10) 0.076(5) Uani 1 1 d . U . . .
O9 O 1.0736(9) 0.6147(9) 0.9277(10) 0.062(4) Uani 1 1 d . U . . .
O10 O 0.9912(10) 0.6252(11) 1.0240(12) 0.079(6) Uani 1 1 d . U . . .
O11 O 1.0657(8) 0.6212(9) 0.7839(9) 0.061(4) Uani 1 1 d . U . . .
O12 O 1.1374(10) 0.7598(8) 0.9781(8) 0.054(4) Uani 1 1 d . U . . .
O13 O 1.0483(11) 0.7594(8) 1.0671(10) 0.065(5) Uani 1 1 d . U . . .
O14 O 0.8323(11) 0.6519(12) 1.0134(10) 0.081(5) Uani 1 1 d . U . . .
O15 O 0.7898(10) 0.5605(11) 0.8881(8) 0.074(5) Uani 1 1 d . U . . .
O16 O 0.9268(9) 0.5499(11) 0.7417(11) 0.075(5) Uani 1 1 d . U . . .
O17 O 1.1042(8) 0.7289(10) 0.6965(8) 0.060(4) Uani 1 1 d . U . . .
O18 O 1.0996(9) 0.7770(9) 0.8353(8) 0.058(4) Uani 1 1 d . U . . .
O19 O 1.1790(8) 0.9066(8) 0.9278(11) 0.063(4) Uani 1 1 d . U . . .
O20 O 1.0622(8) 0.8880(7) 0.9950(8) 0.046(3) Uani 1 1 d . U . . .
O21 O 1.0020(9) 0.8967(10) 1.1166(10) 0.064(4) Uani 1 1 d . U . . .
O22 O 0.8923(8) 0.7892(9) 1.0291(8) 0.056(3) Uani 1 1 d . U . . .
O23 O 0.7287(9) 0.7681(10) 1.0299(9) 0.063(4) Uani 1 1 d . U . . .
O24 O 0.7124(10) 0.6956(10) 0.8917(8) 0.065(4) Uani 1 1 d . U . . .
O25 O 0.6473(9) 0.5842(10) 0.7789(12) 0.073(5) Uani 1 1 d . U . . .
O26 O 0.7858(10) 0.6044(9) 0.7458(9) 0.060(4) Uani 1 1 d . U . . .
O27 O 0.8145(11) 0.5902(10) 0.6039(9) 0.068(4) Uani 1 1 d . U . C -1
O28 O 0.9489(8) 0.6777(8) 0.6657(8) 0.053(3) Uani 1 1 d . U . . .
O29 O 0.7744(7) 0.8419(10) 0.9141(9) 0.062(4) Uani 1 1 d . U . . .
O30 O 0.9122(7) 0.9151(9) 0.9566(9) 0.062(4) Uani 1 1 d . U . . .
O31 O 1.0205(9) 0.9059(7) 0.8387(8) 0.053(3) Uani 1 1 d . U . . .
O32 O 0.9786(10) 0.8201(10) 0.7181(8) 0.069(5) Uani 1 1 d . U . . .
O33 O 0.7955(10) 0.7305(9) 0.6665(9) 0.061(4) Uani 1 1 d . U . . .
O34 O 0.7088(10) 0.7332(9) 0.7566(9) 0.058(4) Uani 1 1 d . U . . .
O35 O 0.7418(10) 0.8905(10) 0.7785(11) 0.072(5) Uani 1 1 d . U . . .
O36 O 0.8833(10) 0.9643(10) 0.8158(12) 0.083(6) Uani 1 1 d . U . . .
O37 O 0.8288(11) 0.8768(10) 0.6870(12) 0.081(5) Uani 1 1 d . U . . .
O38 O 0.7829(9) 1.0090(9) 0.8943(10) 0.067(4) Uani 1 1 d . U . . .
O39 O 0.9524(11) 0.9787(9) 0.6982(9) 0.072(5) Uani 1 1 d . U . . .
O40 O 0.6663(10) 0.8336(13) 0.6384(11) 0.085(6) Uani 1 1 d . U . . .
O41 O 0.9830(10) 0.7199(11) 0.2484(10) 0.071(4) Uani 1 1 d . U . . .
O42 O 0.8549(14) 0.6401(10) 0.2615(10) 0.084(5) Uani 1 1 d . U . . .
O43 O 0.7745(15) 0.6938(14) 0.3582(15) 0.107(6) Uani 1 1 d . U . . .
O44 O 0.8485(15) 0.7862(12) 0.4750(12) 0.092(5) Uani 1 1 d . U . . .
O45 O 0.9747(14) 0.8805(11) 0.4646(14) 0.097(6) Uani 1 1 d . U . . .
O46 O 1.0472(18) 0.8332(13) 0.351(2) 0.137(10) Uani 1 1 d . U . . .
O47 O 0.4817(7) 0.8732(10) 0.7962(9) 0.058(3) Uani 1 1 d . U . . .
O48 O 0.5489(9) 1.0203(13) 0.7771(12) 0.089(5) Uani 1 1 d . U . . .
O49 O 0.4514(14) 1.1540(14) 0.7286(12) 0.102(6) Uani 1 1 d . U . . .
O50 O 0.2906(11) 1.1227(10) 0.6747(13) 0.080(5) Uani 1 1 d . U . . .
O51 O 0.2238(8) 0.9794(9) 0.6989(8) 0.054(3) Uani 1 1 d . U . . .
O52 O 0.3294(8) 0.8544(8) 0.7514(9) 0.053(3) Uani 1 1 d . U . . .
O53 O 0.5056(8) 0.6441(7) 0.9809(9) 0.049(3) Uani 1 1 d . U . . .
O54 O 0.6041(8) 0.5121(8) 1.0322(9) 0.051(3) Uani 1 1 d . U . . .
O55 O 0.5309(10) 0.3715(10) 1.0572(13) 0.087(6) Uani 1 1 d . U . . .
O56 O 0.3764(13) 0.3611(13) 1.0324(16) 0.112(7) Uani 1 1 d . U . . .
O57 O 0.2771(9) 0.4919(9) 0.9543(10) 0.066(4) Uani 1 1 d . U . . .
O58 O 0.3515(7) 0.6308(8) 0.9366(8) 0.048(3) Uani 1 1 d . U . . .
N1 N 0.8793(13) 0.8024(13) 0.3173(11) 0.078(6) Uani 1 1 d . U . . .
H1A H 0.866774 0.810605 0.359648 0.116 Uiso 1 1 calc GR . . . .
H1B H 0.929953 0.816261 0.325157 0.116 Uiso 1 1 calc GR . . . .
H1C H 0.872959 0.751568 0.304801 0.116 Uiso 1 1 calc GR . . . .
N2 N 0.3861(8) 0.9879(9) 0.6924(9) 0.045(3) Uani 1 1 d . U . . .
H2A H 0.372137 1.038501 0.689970 0.067 Uiso 1 1 calc GR . . . .
H2B H 0.434552 0.981869 0.726475 0.067 Uiso 1 1 calc GR . . . .
H2C H 0.350845 0.959260 0.706451 0.067 Uiso 1 1 calc GR . . . .
N3 N 0.4409(9) 0.4849(9) 0.5410(8) 0.041(3) Uani 1 1 d . U . . .
H3A H 0.393289 0.504140 0.514104 0.061 Uiso 1 1 calc GR . . . .
H3B H 0.452963 0.444362 0.515993 0.061 Uiso 1 1 calc GR . . . .
H3C H 0.477939 0.522263 0.547446 0.061 Uiso 1 1 calc GR . . . .
N4 N 1.1327(12) 0.7151(16) 0.5262(15) 0.115(6) Uani 1 1 d D U . . .
N5 N 0.2276(8) 0.5445(13) 0.7059(13) 0.089(4) Uani 1 1 d D U . . .
C1 C 1.0969(19) 0.791(3) 0.317(2) 0.114(11) Uani 1 1 d . U . . .
C2 C 1.1743(19) 0.794(2) 0.349(2) 0.112(9) Uani 1 1 d . U . . .
H2 H 1.194183 0.829515 0.389783 0.135 Uiso 1 1 calc R . . . .
C3 C 1.2293(17) 0.749(2) 0.328(2) 0.110(9) Uani 1 1 d . U . . .
H3 H 1.284420 0.755864 0.348635 0.132 Uiso 1 1 calc R . . . .
C4 C 1.1920(19) 0.692(3) 0.271(2) 0.112(9) Uani 1 1 d . U . . .
H4 H 1.224285 0.660920 0.251728 0.134 Uiso 1 1 calc R . . . .
C5 C 1.1188(17) 0.683(2) 0.2461(16) 0.097(8) Uani 1 1 d . U . . .
H5 H 1.097466 0.643385 0.210775 0.117 Uiso 1 1 calc R . . . .
C6 C 1.0652(16) 0.734(2) 0.2714(14) 0.084(7) Uani 1 1 d . U . . .
C7 C 0.9493(17) 0.6525(14) 0.2048(15) 0.071(5) Uani 1 1 d . U . . .
H7A H 0.975415 0.605702 0.231626 0.085 Uiso 1 1 calc R . . . .
H7B H 0.959424 0.654733 0.156291 0.085 Uiso 1 1 calc R . . . .
C8 C 0.8630(17) 0.6459(14) 0.1906(13) 0.067(5) Uani 1 1 d . U . . .
H8A H 0.835330 0.692138 0.163908 0.081 Uiso 1 1 calc R . . . .
H8B H 0.841641 0.599482 0.160222 0.081 Uiso 1 1 calc R . . . .
C9 C 0.778(3) 0.616(2) 0.258(2) 0.128(12) Uani 1 1 d D U . . .
H9A H 0.769264 0.562561 0.239609 0.154 Uiso 1 1 calc R . . . .
H9B H 0.738974 0.649493 0.221666 0.154 Uiso 1 1 calc R . . . .
C10 C 0.763(2) 0.621(2) 0.332(2) 0.116(12) Uani 1 1 d D U . . .
H10A H 0.709070 0.604359 0.325880 0.139 Uiso 1 1 calc R . . . .
H10B H 0.799788 0.585573 0.368118 0.139 Uiso 1 1 calc R . . . .
C11 C 0.755(3) 0.703(3) 0.419(3) 0.141(11) Uani 1 1 d . U . . .
H11A H 0.777868 0.659328 0.452520 0.169 Uiso 1 1 calc R . . . .
H11B H 0.696958 0.696511 0.403694 0.169 Uiso 1 1 calc R . . . .
C12 C 0.774(2) 0.775(2) 0.465(2) 0.103(7) Uani 1 1 d . U . . .
H12A H 0.742274 0.819244 0.438371 0.124 Uiso 1 1 calc R . . . .
H12B H 0.764680 0.767941 0.513595 0.124 Uiso 1 1 calc R . . . .
C13 C 0.874(3) 0.854(2) 0.5230(17) 0.102(8) Uani 1 1 d . U . . .
H13A H 0.847084 0.900740 0.497508 0.123 Uiso 1 1 calc R . . . .
H13B H 0.862259 0.847035 0.570292 0.123 Uiso 1 1 calc R . . . .
C14 C 0.954(3) 0.861(2) 0.538(3) 0.130(11) Uani 1 1 d . U . . .
H14A H 0.979933 0.811873 0.559102 0.156 Uiso 1 1 calc R . . . .
H14B H 0.974347 0.902224 0.575045 0.156 Uiso 1 1 calc R . . . .
C15 C 1.055(2) 0.905(2) 0.473(3) 0.128(10) Uani 1 1 d . U . . .
H15A H 1.094084 0.868105 0.502740 0.153 Uiso 1 1 calc R . . . .
H15B H 1.066108 0.957106 0.496188 0.153 Uiso 1 1 calc R . . . .
C16 C 1.056(2) 0.9081(18) 0.384(3) 0.114(9) Uani 1 1 d . U . . .
H16A H 1.012403 0.941539 0.354077 0.137 Uiso 1 1 calc R . . . .
H16B H 1.105705 0.931062 0.382964 0.137 Uiso 1 1 calc R . . . .
C17 C 0.8274(16) 0.8491(14) 0.2559(13) 0.067(5) Uani 1 1 d . U . . .
C18 C 0.8566(14) 0.8678(16) 0.1958(13) 0.071(6) Uani 1 1 d . U . . .
H18 H 0.907102 0.850805 0.196813 0.085 Uiso 1 1 calc R . . . .
C19 C 0.8087(13) 0.9126(14) 0.1340(13) 0.065(5) Uani 1 1 d . U . . .
H19 H 0.828024 0.929728 0.095383 0.078 Uiso 1 1 calc R . . . .
C20 C 0.7333(15) 0.9297(17) 0.1327(15) 0.079(7) Uani 1 1 d . U . . .
C21 C 0.7045(19) 0.915(3) 0.193(2) 0.129(15) Uani 1 1 d . U . . .
H21 H 0.660024 0.940183 0.198626 0.154 Uiso 1 1 calc R . . . .
C22 C 0.753(3) 0.854(5) 0.247(3) 0.26(4) Uani 1 1 d . U . . .
H22 H 0.729703 0.820821 0.273373 0.307 Uiso 1 1 calc R . . . .
C23 C 0.3746(12) 0.7872(13) 0.7584(11) 0.051(4) Uani 1 1 d . U . . .
C24 C 0.3433(18) 0.7102(15) 0.7437(16) 0.076(6) Uani 1 1 d . U . . .
H24 H 0.288343 0.701581 0.727610 0.091 Uiso 1 1 calc R . . . .
C25 C 0.397(2) 0.6465(16) 0.7539(18) 0.091(7) Uani 1 1 d . U . . .
H25 H 0.377645 0.595639 0.741254 0.109 Uiso 1 1 calc R . . . .
C26 C 0.474(2) 0.659(2) 0.781(2) 0.097(8) Uani 1 1 d . U . . .
H26 H 0.507042 0.615146 0.793512 0.116 Uiso 1 1 calc R . . . .
C27 C 0.5087(16) 0.7325(17) 0.7924(13) 0.073(6) Uani 1 1 d . U . . .
H27 H 0.563729 0.737776 0.803582 0.088 Uiso 1 1 calc R . . . .
C28 C 0.4588(13) 0.8012(16) 0.7866(12) 0.060(4) Uani 1 1 d . U . . .
C29 C 0.5660(12) 0.8844(19) 0.8276(15) 0.076(6) Uani 1 1 d . U . . .
H29A H 0.591891 0.871066 0.790130 0.091 Uiso 1 1 calc R . . . .
H29B H 0.587926 0.851093 0.872090 0.091 Uiso 1 1 calc R . . . .
C30 C 0.5787(13) 0.9669(19) 0.8486(14) 0.079(6) Uani 1 1 d . U . . .
H30A H 0.635314 0.976220 0.874124 0.095 Uiso 1 1 calc R . . . .
H30B H 0.550220 0.980077 0.884027 0.095 Uiso 1 1 calc R . . . .
C31 C 0.5694(17) 1.105(2) 0.795(2) 0.099(8) Uani 1 1 d . U . . .
H31A H 0.627010 1.112640 0.811630 0.118 Uiso 1 1 calc R . . . .
H31B H 0.549365 1.123132 0.835266 0.118 Uiso 1 1 calc R . . . .
C32 C 0.530(2) 1.152(2) 0.721(3) 0.130(14) Uani 1 1 d . U . . .
H32A H 0.552502 1.204562 0.722190 0.157 Uiso 1 1 calc R . . . .
H32B H 0.530979 1.124301 0.675576 0.157 Uiso 1 1 calc R . . . .
C33 C 0.396(2) 1.1940(18) 0.665(2) 0.098(9) Uani 1 1 d . U . . .
H33A H 0.409929 1.249419 0.669751 0.118 Uiso 1 1 calc R . . . .
H33B H 0.405456 1.175108 0.619104 0.118 Uiso 1 1 calc R . . . .
C34 C 0.312(2) 1.1898(17) 0.651(2) 0.097(9) Uani 1 1 d . U . . .
H34A H 0.295063 1.233183 0.676411 0.117 Uiso 1 1 calc R . . . .
H34B H 0.284079 1.195143 0.596300 0.117 Uiso 1 1 calc R . . . .
C35 C 0.2069(15) 1.1163(17) 0.6637(17) 0.079(7) Uani 1 1 d . U . . .
H35A H 0.178450 1.104001 0.610694 0.094 Uiso 1 1 calc R . . . .
H35B H 0.186950 1.166281 0.675764 0.094 Uiso 1 1 calc R . . . .
C36 C 0.1925(15) 1.0545(15) 0.7128(15) 0.069(6) Uani 1 1 d . U . . .
H36A H 0.217570 1.069227 0.765835 0.083 Uiso 1 1 calc R . . . .
H36B H 0.135383 1.049767 0.703660 0.083 Uiso 1 1 calc R . . . .
C37 C 0.2092(13) 0.9167(14) 0.7471(15) 0.064(6) Uani 1 1 d . U . . .
H37A H 0.232385 0.931211 0.800407 0.077 Uiso 1 1 calc R . . . .
H37B H 0.151991 0.909943 0.736273 0.077 Uiso 1 1 calc R . . . .
C38 C 0.2440(13) 0.8434(15) 0.7331(17) 0.071(7) Uani 1 1 d . U . . .
H38A H 0.220664 0.828329 0.679956 0.085 Uiso 1 1 calc R . . . .
H38B H 0.233228 0.801889 0.764594 0.085 Uiso 1 1 calc R . . . .
C39 C 0.3872(11) 0.9615(11) 0.6173(11) 0.046(4) Uani 1 1 d . U . . .
C40 C 0.4613(13) 0.9383(13) 0.6090(13) 0.055(4) Uani 1 1 d . U . . .
H40 H 0.508081 0.937986 0.650601 0.066 Uiso 1 1 calc R . . . .
C41 C 0.4614(14) 0.9158(13) 0.5359(14) 0.060(5) Uani 1 1 d . U . . .
H41 H 0.508264 0.898299 0.528321 0.072 Uiso 1 1 calc R . . . .
C42 C 0.3974(14) 0.9196(13) 0.4811(14) 0.059(5) Uani 1 1 d . U . . .
C43 C 0.3183(16) 0.942(2) 0.4871(15) 0.088(9) Uani 1 1 d . U . . .
H43 H 0.270651 0.940550 0.446473 0.106 Uiso 1 1 calc R . . . .
C44 C 0.3241(14) 0.9647(15) 0.5594(12) 0.061(5) Uani 1 1 d . U . . .
H44 H 0.278045 0.984253 0.567199 0.073 Uiso 1 1 calc R . . . .
C45 C 0.3810(11) 0.7082(12) 0.9523(10) 0.044(3) Uani 1 1 d . U . . .
C46 C 0.3335(15) 0.7715(13) 0.9405(14) 0.061(5) Uani 1 1 d . U . . .
H46 H 0.278191 0.765522 0.922375 0.073 Uiso 1 1 calc R . . . .
C47 C 0.3684(15) 0.8490(13) 0.9560(13) 0.060(5) Uani 1 1 d . U . . .
H47 H 0.336611 0.893875 0.949865 0.072 Uiso 1 1 calc R . . . .
C48 C 0.4491(15) 0.8537(13) 0.9798(15) 0.063(5) Uani 1 1 d . U . . .
H48 H 0.472748 0.903361 0.988407 0.075 Uiso 1 1 calc R . . . .
C49 C 0.4996(13) 0.7861(11) 0.9923(12) 0.050(4) Uani 1 1 d . U . . .
H49 H 0.555060 0.790864 1.011383 0.061 Uiso 1 1 calc R . . . .
C50 C 0.4643(12) 0.7154(10) 0.9755(12) 0.043(4) Uani 1 1 d . U . . .
C51 C 0.5887(13) 0.6476(12) 0.9957(16) 0.061(6) Uani 1 1 d . U . . .
H51A H 0.614720 0.663954 1.048122 0.073 Uiso 1 1 calc R . . . .
H51B H 0.600962 0.686114 0.962286 0.073 Uiso 1 1 calc R . . . .
C52 C 0.6192(12) 0.5681(13) 0.9827(15) 0.058(5) Uani 1 1 d . U . . .
H52A H 0.593266 0.552020 0.930185 0.070 Uiso 1 1 calc R . . . .
H52B H 0.676390 0.571137 0.991269 0.070 Uiso 1 1 calc R . . . .
C53 C 0.6298(14) 0.4371(13) 1.0208(16) 0.065(6) Uani 1 1 d . U . . .
H53A H 0.686817 0.438542 1.028099 0.078 Uiso 1 1 calc R . . . .
H53B H 0.602495 0.420747 0.968599 0.078 Uiso 1 1 calc R . . . .
C54 C 0.6139(11) 0.3785(12) 1.0745(13) 0.052(4) Uani 1 1 d . U . . .
H54A H 0.636925 0.327837 1.068830 0.063 Uiso 1 1 calc R . . . .
H54B H 0.637929 0.396094 1.126824 0.063 Uiso 1 1 calc R . . . .
C55 C 0.5005(16) 0.3039(15) 1.0742(19) 0.080(6) Uani 1 1 d . U . . .
H55A H 0.529284 0.290586 1.126892 0.096 Uiso 1 1 calc R . . . .
H55B H 0.510787 0.262337 1.042476 0.096 Uiso 1 1 calc R . . . .
C56 C 0.4157(12) 0.3040(13) 1.0644(13) 0.055(4) Uani 1 1 d . U . . .
H56A H 0.392318 0.257187 1.035836 0.066 Uiso 1 1 calc R . . . .
H56B H 0.409605 0.299359 1.114597 0.066 Uiso 1 1 calc R . . . .
C57 C 0.2942(19) 0.3653(19) 1.011(3) 0.110(11) Uani 1 1 d . U . . .
H57A H 0.280188 0.383636 1.054687 0.132 Uiso 1 1 calc R . . . .
H57B H 0.273541 0.312081 0.999942 0.132 Uiso 1 1 calc R . . . .
C58 C 0.2525(17) 0.4137(16) 0.947(2) 0.087(8) Uani 1 1 d . U . . .
H58A H 0.260114 0.391932 0.901397 0.105 Uiso 1 1 calc R . . . .
H58B H 0.195729 0.411813 0.940525 0.105 Uiso 1 1 calc R . . . .
C59 C 0.2512(12) 0.5329(16) 0.8874(15) 0.069(6) Uani 1 1 d . U . . .
H59A H 0.194268 0.524306 0.863153 0.083 Uiso 1 1 calc R . . . .
H59B H 0.278924 0.514582 0.853008 0.083 Uiso 1 1 calc R . . . .
C60 C 0.2665(13) 0.6161(16) 0.9026(16) 0.067(5) Uani 1 1 d . U . . .
H60A H 0.238524 0.634198 0.936933 0.080 Uiso 1 1 calc R . . . .
H60B H 0.246203 0.645416 0.855236 0.080 Uiso 1 1 calc R . . . .
C61 C 0.4387(12) 0.4580(11) 0.6161(11) 0.046(4) Uani 1 1 d . U . . .
C62 C 0.3695(13) 0.4396(12) 0.6240(13) 0.052(4) Uani 1 1 d . U . . .
H62 H 0.322807 0.444221 0.582601 0.062 Uiso 1 1 calc R . . . .
C63 C 0.3654(14) 0.4126(12) 0.6958(12) 0.055(4) Uani 1 1 d . U . . .
H63 H 0.317650 0.395149 0.701503 0.066 Uiso 1 1 calc R . . . .
C64 C 0.4362(16) 0.4137(16) 0.7568(13) 0.071(6) Uani 1 1 d . U . . .
C65 C 0.4998(15) 0.4382(15) 0.7487(14) 0.069(6) Uani 1 1 d . U . . .
H65 H 0.544167 0.443381 0.792298 0.083 Uiso 1 1 calc R . . . .
C66 C 0.5087(15) 0.4586(16) 0.6777(14) 0.071(6) Uani 1 1 d . U . . .
H66 H 0.558098 0.471487 0.672731 0.086 Uiso 1 1 calc R . . . .
C67 C 0.9878(12) 0.655(2) 0.4480(19) 0.115(7) Uani 1 1 d D U . . .
H67A H 0.992894 0.610366 0.417882 0.173 Uiso 1 1 calc GR . . . .
H67B H 0.956214 0.694961 0.415200 0.173 Uiso 1 1 calc GR . . . .
H67C H 0.962208 0.638891 0.484264 0.173 Uiso 1 1 calc GR . . . .
C68 C 1.0716(12) 0.688(2) 0.4908(17) 0.113(6) Uani 1 1 d D U . . .
C69 C 0.0687(8) 0.5274(17) 0.6358(15) 0.088(5) Uani 1 1 d D U . . .
H69A H 0.059330 0.524139 0.581766 0.133 Uiso 1 1 calc GR . . . .
H69B H 0.042815 0.573503 0.646865 0.133 Uiso 1 1 calc GR . . . .
H69C H 0.047514 0.481277 0.652547 0.133 Uiso 1 1 calc GR . . . .
C70 C 0.1595(8) 0.5327(12) 0.6779(13) 0.074(4) Uani 1 1 d D U . . .
Br2A Br 0.369(3) 0.859(3) 0.3748(10) 0.118(12) Uani 0.28(4) 1 d . U P A 2

loop_
_atom_site_aniso_label
_atom_site_aniso_U_11
_atom_site_aniso_U_22
_atom_site_aniso_U_33
_atom_site_aniso_U_23
_atom_site_aniso_U_13
_atom_site_aniso_U_12
P1 0.0191(14) 0.0395(19) 0.0321(17) 0.0049(14) 0.0089(12) -0.0010(14)
Mo1 0.0329(8) 0.0377(8) 0.0848(13) 0.0010(8) 0.0158(8) -0.0011(6)
Mo2 0.0265(7) 0.0458(8) 0.0369(8) 0.0025(6) 0.0033(6) -0.0031(6)
Mo3 0.0536(10) 0.0540(9) 0.0441(9) 0.0121(7) 0.0208(8) -0.0126(8)
Mo4 0.0310(8) 0.0670(10) 0.0471(9) 0.0126(7) 0.0228(7) 0.0041(7)
Mo5 0.0226(6) 0.0418(7) 0.0341(8) 0.0011(6) 0.0099(5) -0.0036(5)
Mo6 0.0281(7) 0.0599(9) 0.0359(8) -0.0045(7) 0.0051(6) -0.0142(6)
Mo7 0.0283(8) 0.1003(14) 0.0421(9) 0.0009(9) 0.0204(7) -0.0079(8)
Mo8 0.0267(7) 0.0652(9) 0.0360(8) -0.0113(7) 0.0112(6) -0.0167(7)
Mo9 0.0289(7) 0.0645(10) 0.0375(9) -0.0034(7) 0.0036(6) -0.0098(7)
Mo10 0.0565(10) 0.0467(8) 0.0475(10) 0.0167(7) 0.0240(8) -0.0008(7)
Mo11 0.0297(8) 0.0473(9) 0.0836(13) 0.0006(8) 0.0214(8) 0.0059(7)
Mo12 0.0243(7) 0.0564(9) 0.0356(8) 0.0015(6) 0.0030(6) 0.0002(6)
Br1 0.089(2) 0.143(3) 0.083(2) 0.032(2) -0.0077(16) 0.033(2)
Br2 0.102(4) 0.091(4) 0.049(3) -0.017(2) 0.032(3) -0.009(3)
Br3 0.122(3) 0.156(3) 0.0582(17) 0.0103(19) 0.0272(17) -0.045(3)
O1 0.028(5) 0.068(8) 0.034(6) -0.001(5) 0.010(5) -0.003(5)
O2 0.030(5) 0.066(7) 0.030(6) -0.005(5) 0.008(4) -0.016(5)
O3 0.023(5) 0.067(8) 0.037(6) 0.003(5) 0.009(4) 0.001(5)
O4 0.033(6) 0.058(7) 0.046(7) 0.004(6) 0.014(5) -0.007(5)
O5 0.036(7) 0.044(7) 0.069(9) -0.005(6) 0.001(6) 0.010(5)
O6 0.057(9) 0.063(9) 0.097(13) -0.025(8) 0.036(9) -0.027(8)
O7 0.084(12) 0.082(11) 0.079(12) 0.032(9) 0.020(9) -0.042(10)
O8 0.055(9) 0.113(13) 0.063(11) 0.050(10) 0.022(8) 0.025(9)
O9 0.055(8) 0.071(9) 0.066(10) -0.016(7) 0.029(7) -0.025(7)
O10 0.059(9) 0.087(11) 0.104(14) -0.052(10) 0.045(9) -0.048(9)
O11 0.031(6) 0.075(9) 0.074(10) 0.009(8) 0.012(6) 0.003(6)
O12 0.080(10) 0.048(7) 0.047(8) 0.008(6) 0.037(7) 0.005(7)
O13 0.108(13) 0.045(7) 0.066(10) -0.005(6) 0.061(10) -0.020(8)
O14 0.082(12) 0.107(14) 0.046(9) -0.009(9) 0.009(8) 0.021(10)
O15 0.075(10) 0.102(12) 0.036(8) -0.014(8) 0.004(7) 0.020(9)
O16 0.033(7) 0.093(11) 0.091(12) 0.017(9) 0.010(7) -0.013(8)
O17 0.031(7) 0.112(12) 0.044(8) -0.009(8) 0.021(6) -0.010(7)
O18 0.062(9) 0.072(9) 0.032(7) 0.001(6) 0.005(6) 0.024(7)
O19 0.024(6) 0.061(8) 0.107(13) 0.019(8) 0.027(7) -0.012(6)
O20 0.059(8) 0.032(6) 0.057(8) -0.008(5) 0.032(6) 0.004(5)
O21 0.061(9) 0.082(10) 0.063(10) -0.030(8) 0.040(8) -0.009(8)
O22 0.038(7) 0.083(10) 0.048(8) 0.005(7) 0.013(6) -0.015(7)
O23 0.048(8) 0.097(11) 0.056(10) -0.029(8) 0.032(7) -0.023(8)
O24 0.074(10) 0.085(10) 0.041(8) -0.012(7) 0.024(7) 0.028(8)
O25 0.038(8) 0.070(9) 0.110(14) -0.015(9) 0.022(8) -0.030(7)
O26 0.077(10) 0.064(8) 0.053(8) 0.008(7) 0.039(8) 0.001(7)
O27 0.079(10) 0.088(11) 0.050(9) -0.025(8) 0.037(8) -0.022(9)
O28 0.035(6) 0.067(8) 0.051(8) -0.004(6) 0.005(5) -0.010(6)
O29 0.026(6) 0.094(11) 0.062(9) -0.003(8) 0.006(6) -0.009(7)
O30 0.020(5) 0.079(9) 0.083(11) 0.019(8) 0.012(6) -0.012(6)
O31 0.065(8) 0.043(7) 0.039(7) 0.005(5) 0.000(6) 0.020(6)
O32 0.071(10) 0.100(12) 0.024(7) 0.003(7) -0.002(6) 0.038(9)
O33 0.082(10) 0.075(9) 0.044(8) -0.005(7) 0.043(8) -0.010(8)
O34 0.068(9) 0.061(8) 0.059(9) -0.005(7) 0.039(7) 0.003(7)
O35 0.062(9) 0.076(10) 0.096(13) -0.049(9) 0.052(9) -0.025(8)
O36 0.070(11) 0.078(11) 0.128(17) -0.049(11) 0.068(11) -0.042(9)
O37 0.077(12) 0.075(10) 0.110(15) -0.019(10) 0.060(11) -0.024(9)
O38 0.046(8) 0.060(9) 0.086(12) -0.021(8) 0.009(7) 0.001(7)
O39 0.084(11) 0.064(9) 0.057(9) 0.030(8) 0.008(8) -0.025(8)
O40 0.044(9) 0.140(16) 0.069(11) 0.039(11) 0.016(8) 0.044(10)
O41 0.059(8) 0.096(11) 0.054(9) -0.006(8) 0.010(7) 0.018(7)
O42 0.124(14) 0.073(10) 0.058(9) -0.012(8) 0.033(10) -0.018(10)
O43 0.119(17) 0.097(12) 0.103(14) 0.015(10) 0.031(12) -0.035(12)
O44 0.110(13) 0.084(11) 0.084(13) 0.000(9) 0.033(11) 0.039(10)
O45 0.099(13) 0.076(11) 0.116(16) -0.037(11) 0.032(12) 0.007(10)
O46 0.15(2) 0.076(12) 0.23(3) -0.022(15) 0.13(2) -0.007(13)
O47 0.020(5) 0.092(8) 0.057(9) 0.021(7) 0.005(5) 0.025(5)
O48 0.039(8) 0.119(12) 0.090(13) 0.015(10) -0.002(8) -0.013(9)
O49 0.107(12) 0.132(17) 0.071(12) 0.018(11) 0.036(10) -0.014(12)
O50 0.077(9) 0.059(8) 0.104(14) 0.011(9) 0.028(10) 0.005(8)
O51 0.036(6) 0.081(8) 0.047(8) 0.017(6) 0.017(6) 0.023(6)
O52 0.035(6) 0.060(7) 0.071(10) 0.011(6) 0.025(6) 0.005(5)
O53 0.032(6) 0.046(6) 0.073(10) 0.005(6) 0.023(6) -0.001(5)
O54 0.034(7) 0.057(6) 0.062(9) 0.006(6) 0.015(6) 0.006(5)
O55 0.047(7) 0.072(10) 0.129(17) 0.054(11) 0.012(9) 0.005(7)
O56 0.083(9) 0.089(10) 0.155(13) 0.050(9) 0.025(9) 0.010(8)
O57 0.046(8) 0.068(8) 0.076(10) 0.006(7) 0.010(7) -0.004(6)
O58 0.031(6) 0.055(6) 0.058(8) 0.014(6) 0.015(5) 0.008(5)
N1 0.085(13) 0.091(14) 0.048(10) 0.004(9) 0.009(9) 0.010(11)
N2 0.025(7) 0.054(8) 0.049(7) 0.010(6) 0.005(6) 0.007(6)
N3 0.033(7) 0.053(8) 0.034(7) -0.011(6) 0.009(5) 0.001(6)
N4 0.114(7) 0.116(7) 0.116(7) 0.000(3) 0.037(3) 0.001(3)
N5 0.085(4) 0.090(5) 0.091(5) -0.002(3) 0.026(3) -0.002(3)
C1 0.063(11) 0.16(2) 0.12(2) -0.040(18) 0.039(13) -0.015(13)
C2 0.073(12) 0.11(2) 0.14(3) 0.030(16) 0.021(13) -0.023(13)
C3 0.054(13) 0.15(2) 0.12(2) 0.064(16) 0.021(13) -0.010(12)
C4 0.070(11) 0.16(3) 0.11(2) 0.048(16) 0.033(13) 0.017(15)
C5 0.068(11) 0.16(2) 0.064(15) 0.011(14) 0.020(10) 0.026(13)
C6 0.068(10) 0.15(2) 0.042(12) -0.006(11) 0.025(9) 0.002(10)
C7 0.094(12) 0.062(11) 0.052(13) 0.014(8) 0.019(10) 0.019(10)
C8 0.096(12) 0.060(12) 0.041(10) -0.005(9) 0.016(9) -0.001(11)
C9 0.16(2) 0.12(2) 0.13(2) -0.018(19) 0.08(2) -0.06(2)
C10 0.14(3) 0.109(17) 0.12(2) 0.005(15) 0.06(2) -0.07(2)
C11 0.133(17) 0.158(16) 0.140(15) -0.004(11) 0.057(12) -0.013(12)
C12 0.119(15) 0.102(17) 0.11(2) 0.040(12) 0.062(17) 0.037(14)
C13 0.15(2) 0.115(18) 0.048(15) -0.012(12) 0.040(15) 0.040(15)
C14 0.16(2) 0.11(2) 0.12(2) -0.048(19) 0.05(2) 0.008(19)
C15 0.095(17) 0.078(19) 0.19(3) -0.02(2) 0.02(2) -0.002(16)
C16 0.073(18) 0.071(14) 0.20(3) 0.001(16) 0.040(19) 0.013(14)
C17 0.085(12) 0.071(13) 0.049(10) 0.006(9) 0.026(9) 0.024(11)
C18 0.052(11) 0.095(16) 0.057(11) 0.019(10) 0.006(8) -0.010(10)
C19 0.052(9) 0.085(15) 0.048(10) 0.006(9) 0.000(8) 0.000(10)
C20 0.063(11) 0.095(18) 0.075(15) 0.027(13) 0.015(10) 0.023(12)
C21 0.069(16) 0.20(4) 0.13(3) 0.09(3) 0.040(17) 0.022(19)
C22 0.111(19) 0.46(9) 0.23(5) 0.28(6) 0.10(3) 0.12(4)
C23 0.051(8) 0.069(8) 0.035(9) 0.020(8) 0.019(7) 0.023(6)
C24 0.091(14) 0.070(9) 0.082(17) 0.018(11) 0.050(13) 0.016(9)
C25 0.145(18) 0.063(12) 0.084(19) 0.019(12) 0.063(17) 0.033(12)
C26 0.128(17) 0.094(12) 0.09(2) 0.030(15) 0.066(17) 0.056(14)
C27 0.075(13) 0.112(12) 0.046(12) 0.029(11) 0.036(11) 0.057(11)
C28 0.044(8) 0.091(9) 0.044(11) 0.019(9) 0.014(8) 0.028(7)
C29 0.024(8) 0.133(14) 0.058(15) 0.021(12) -0.004(8) 0.008(10)
C30 0.027(9) 0.144(15) 0.055(13) 0.001(11) -0.004(9) 0.004(11)
C31 0.050(12) 0.134(15) 0.11(2) -0.011(14) 0.026(12) -0.034(13)
C32 0.071(14) 0.13(2) 0.17(3) 0.04(2) 0.018(16) -0.049(15)
C33 0.108(13) 0.077(17) 0.12(2) 0.043(16) 0.047(15) 0.006(14)
C34 0.102(14) 0.078(14) 0.13(3) 0.042(17) 0.066(17) 0.012(14)
C35 0.059(10) 0.089(14) 0.071(16) 0.016(12) -0.002(11) -0.003(11)
C36 0.065(13) 0.080(11) 0.060(13) 0.014(10) 0.016(10) 0.030(10)
C37 0.042(11) 0.082(11) 0.075(15) 0.020(10) 0.027(10) 0.019(10)
C38 0.039(8) 0.073(11) 0.098(19) 0.022(12) 0.019(11) 0.013(9)
C39 0.037(8) 0.057(10) 0.043(7) 0.022(7) 0.013(6) 0.007(7)
C40 0.046(9) 0.065(12) 0.059(10) 0.005(9) 0.024(8) -0.005(8)
C41 0.056(10) 0.064(12) 0.066(10) -0.008(9) 0.030(7) -0.021(9)
C42 0.066(10) 0.057(11) 0.055(10) 0.004(9) 0.022(7) 0.006(9)
C43 0.066(12) 0.14(2) 0.053(10) -0.026(14) 0.009(10) 0.028(15)
C44 0.051(9) 0.084(14) 0.042(8) -0.001(9) 0.005(7) 0.007(10)
C45 0.041(7) 0.064(7) 0.029(8) -0.003(7) 0.011(6) 0.002(6)
C46 0.061(11) 0.059(8) 0.064(14) 0.008(9) 0.024(10) 0.012(7)
C47 0.072(10) 0.062(9) 0.050(12) 0.007(9) 0.028(9) 0.014(8)
C48 0.071(10) 0.049(9) 0.072(15) -0.007(9) 0.029(10) 0.003(8)
C49 0.050(9) 0.054(8) 0.052(11) 0.004(8) 0.023(8) -0.005(6)
C50 0.046(7) 0.044(7) 0.049(10) 0.002(7) 0.029(7) 0.003(5)
C51 0.036(8) 0.060(9) 0.096(18) 0.013(10) 0.036(10) -0.007(8)
C52 0.034(9) 0.069(10) 0.083(15) 0.015(9) 0.036(10) 0.008(8)
C53 0.048(11) 0.071(10) 0.082(16) 0.017(10) 0.032(11) 0.024(10)
C54 0.037(8) 0.062(10) 0.055(11) 0.006(8) 0.009(8) 0.022(8)
C55 0.066(8) 0.071(10) 0.101(13) 0.029(10) 0.025(9) 0.000(8)
C56 0.055(8) 0.059(9) 0.057(10) 0.009(7) 0.024(7) 0.001(7)
C57 0.073(12) 0.083(17) 0.15(3) 0.029(18) 0.006(16) 0.004(13)
C58 0.061(14) 0.073(11) 0.11(2) 0.001(11) 0.006(12) -0.024(10)
C59 0.027(9) 0.100(12) 0.067(13) 0.015(10) -0.005(8) -0.012(9)
C60 0.033(8) 0.095(11) 0.073(16) 0.012(11) 0.017(9) 0.000(9)
C61 0.051(8) 0.041(9) 0.048(8) -0.001(7) 0.018(6) -0.005(7)
C62 0.047(8) 0.054(11) 0.056(10) 0.011(8) 0.019(7) -0.002(8)
C63 0.068(11) 0.051(10) 0.049(9) 0.005(8) 0.025(7) -0.017(9)
C64 0.080(11) 0.090(16) 0.043(10) 0.024(11) 0.020(8) -0.018(11)
C65 0.064(11) 0.081(15) 0.052(10) 0.012(10) 0.003(8) -0.027(11)
C66 0.054(10) 0.100(17) 0.053(10) 0.004(11) 0.006(7) -0.027(12)
C67 0.115(7) 0.115(7) 0.116(7) 0.000(3) 0.037(3) 0.000(3)
C68 0.114(6) 0.113(7) 0.113(7) 0.0001(15) 0.037(2) 0.0006(15)
C69 0.085(5) 0.089(6) 0.089(6) -0.002(3) 0.025(3) 0.000(3)
C70 0.077(4) 0.073(5) 0.073(5) -0.0002(15) 0.0256(18) 0.0020(14)
Br2A 0.126(18) 0.16(2) 0.075(8) -0.041(10) 0.049(9) 0.030(17)

loop_
_atom_type_symbol
_atom_type_description
_atom_type_scat_dispersion_real
_atom_type_scat_dispersion_imag
_atom_type_scat_source
C C 0.0033 0.0016 'International Tables Vol C Tables 4.2.6.8 and 6.1.1.4'
H H 0.0000 0.0000 'International Tables Vol C Tables 4.2.6.8 and 6.1.1.4'
Br Br -0.2901 2.4595 'International Tables Vol C Tables 4.2.6.8 and 6.1.1.4'
Mo Mo -1.6832 0.6857 'International Tables Vol C Tables 4.2.6.8 and 6.1.1.4'
N N 0.0061 0.0033 'International Tables Vol C Tables 4.2.6.8 and 6.1.1.4'
O O 0.0106 0.0060 'International Tables Vol C Tables 4.2.6.8 and 6.1.1.4'
P P 0.1023 0.0942 'International Tables Vol C Tables 4.2.6.8 and 6.1.1.4'

loop_
_geom_angle_atom_site_label_1
_geom_angle_atom_site_label_2
_geom_angle_atom_site_label_3
_geom_angle
O1 P1 O3 108.2(7)
O1 P1 O4 108.4(7)
O2 P1 O1 113.1(7)
O2 P1 O3 109.1(7)
O2 P1 O4 111.8(7)
O4 P1 O3 105.9(7)
O5 Mo1 O3 166.3(6)
O5 Mo1 O6 102.3(8)
O5 Mo1 O9 100.7(7)
O5 Mo1 O11 97.4(7)
O5 Mo1 O16 100.5(8)
O6 Mo1 O3 90.8(6)
O6 Mo1 O9 86.4(7)
O6 Mo1 O11 158.6(7)
O6 Mo1 O16 100.8(8)
O9 Mo1 O3 83.9(6)
O9 Mo1 O11 81.9(6)
O11 Mo1 O3 70.2(5)
O16 Mo1 O3 72.8(6)
O16 Mo1 O9 155.6(8)
O16 Mo1 O11 83.5(6)
O8 Mo2 O2 165.8(8)
O8 Mo2 O9 106.5(9)
O8 Mo2 O10 102.0(9)
O8 Mo2 O12 103.0(8)
O8 Mo2 O13 100.8(9)
O9 Mo2 O2 86.5(6)
O9 Mo2 O10 86.4(6)
O9 Mo2 O13 151.0(8)
O10 Mo2 O2 84.0(7)
O12 Mo2 O2 69.3(5)
O12 Mo2 O9 96.2(6)
O12 Mo2 O10 152.8(8)
O12 Mo2 O13 86.8(6)
O13 Mo2 O2 67.5(6)
O13 Mo2 O10 78.4(6)
O6 Mo3 O1 84.4(6)
O6 Mo3 O15 79.6(7)
O7 Mo3 O1 164.3(7)
O7 Mo3 O6 99.8(9)
O7 Mo3 O10 104.0(10)
O7 Mo3 O14 102.1(10)
O7 Mo3 O15 96.6(8)
O10 Mo3 O1 91.3(8)
O10 Mo3 O6 87.6(7)
O10 Mo3 O14 98.5(8)
O10 Mo3 O15 157.3(9)
O14 Mo3 O1 71.3(7)
O14 Mo3 O6 155.1(8)
O14 Mo3 O15 86.1(7)
O15 Mo3 O1 69.1(6)
O11 Mo4 O3 73.4(5)
O11 Mo4 O28 85.0(6)
O11 Mo4 O32 154.5(7)
O17 Mo4 O3 164.1(6)
O17 Mo4 O11 99.1(8)
O17 Mo4 O18 104.5(8)
O17 Mo4 O28 95.1(6)
O17 Mo4 O32 102.2(8)
O18 Mo4 O3 90.9(6)
O18 Mo4 O11 100.6(7)
O18 Mo4 O28 158.4(6)
O18 Mo4 O32 87.3(6)
O28 Mo4 O3 70.6(5)
O32 Mo4 O3 82.4(6)
O32 Mo4 O28 79.5(6)
O12 Mo5 O2 68.1(5)
O12 Mo5 O18 78.4(6)
O18 Mo5 O2 82.0(6)
O19 Mo5 O2 169.0(7)
O19 Mo5 O12 102.3(7)
O19 Mo5 O18 101.8(8)
O19 Mo5 O20 103.9(8)
O19 Mo5 O31 103.9(7)
O20 Mo5 O2 71.1(5)
O20 Mo5 O12 87.0(6)
O20 Mo5 O18 152.6(6)
O20 Mo5 O31 97.9(6)
O31 Mo5 O2 86.6(6)
O31 Mo5 O12 151.3(7)
O31 Mo5 O18 84.9(6)
O13 Mo6 O2 69.2(6)
O13 Mo6 O20 86.1(6)
O13 Mo6 O30 150.3(7)
O20 Mo6 O2 67.9(4)
O20 Mo6 O30 78.6(5)
O21 Mo6 O2 165.2(6)
O21 Mo6 O13 104.0(8)
O21 Mo6 O20 99.0(6)
O21 Mo6 O22 108.4(7)
O21 Mo6 O30 103.5(8)
O22 Mo6 O2 85.8(5)
O22 Mo6 O13 95.7(7)
O22 Mo6 O20 151.1(6)
O22 Mo6 O30 86.2(6)
O30 Mo6 O2 81.3(6)
O14 Mo7 O1 69.6(6)
O14 Mo7 O22 79.5(7)
O22 Mo7 O1 80.7(5)
O23 Mo7 O1 165.4(7)
O23 Mo7 O14 97.8(9)
O23 Mo7 O22 104.9(7)
O23 Mo7 O24 102.3(7)
O23 Mo7 O29 107.4(8)
O24 Mo7 O1 70.5(5)
O24 Mo7 O14 87.1(7)
O24 Mo7 O22 151.0(6)
O29 Mo7 O1 86.2(6)
O29 Mo7 O14 153.8(7)
O29 Mo7 O22 87.0(6)
O29 Mo7 O24 94.4(7)
O15 Mo8 O1 73.4(7)
O15 Mo8 O24 89.1(7)
O15 Mo8 O34 158.4(8)
O24 Mo8 O1 70.1(6)
O24 Mo8 O34 79.9(6)
O25 Mo8 O1 166.5(7)
O25 Mo8 O15 100.1(9)
O25 Mo8 O24 98.4(8)
O25 Mo8 O26 103.3(8)
O25 Mo8 O34 99.9(8)
O26 Mo8 O1 89.4(6)
O26 Mo8 O15 96.6(7)
O26 Mo8 O24 156.2(7)
O26 Mo8 O34 86.8(6)
O34 Mo8 O1 85.3(6)
O16 Mo9 O3 71.6(6)
O26 Mo9 O3 84.9(5)
O26 Mo9 O16 82.5(6)
O27 Mo9 O3 165.6(7)
O27 Mo9 O16 95.4(8)
O27 Mo9 O26 99.8(7)
O27 Mo9 O28 98.9(7)
O27 Mo9 O33 101.1(8)
O28 Mo9 O3 74.5(5)
O28 Mo9 O16 85.7(6)
O28 Mo9 O26 158.7(6)
O33 Mo9 O3 92.7(6)
O33 Mo9 O16 161.3(7)
O33 Mo9 O26 86.1(6)
O33 Mo9 O28 100.1(6)
O31 Mo10 O4 85.0(5)
O31 Mo10 O36 78.8(7)
O32 Mo10 O4 88.4(7)
O32 Mo10 O31 86.6(6)
O32 Mo10 O36 154.2(8)
O32 Mo10 O37 95.6(8)
O36 Mo10 O4 69.4(6)
O37 Mo10 O4 69.2(7)
O37 Mo10 O31 154.0(7)
O37 Mo10 O36 88.7(8)
O39 Mo10 O4 166.0(8)
O39 Mo10 O31 101.2(7)
O39 Mo10 O32 104.4(9)
O39 Mo10 O36 99.2(9)
O39 Mo10 O37 103.3(9)
O29 Mo11 O4 80.4(5)
O29 Mo11 O35 77.3(6)
O30 Mo11 O4 89.0(6)
O30 Mo11 O29 88.1(6)
O30 Mo11 O35 153.0(7)
O30 Mo11 O36 94.8(8)
O35 Mo11 O4 66.5(5)
O36 Mo11 O4 71.0(6)
O36 Mo11 O29 151.1(7)
O36 Mo11 O35 87.9(8)
O38 Mo11 O4 165.5(7)
O38 Mo11 O29 102.9(8)
O38 Mo11 O30 105.1(8)
O38 Mo11 O35 100.2(7)
O38 Mo11 O36 104.0(9)
O33 Mo12 O4 84.8(6)
O34 Mo12 O4 91.6(6)
O34 Mo12 O33 85.9(6)
O34 Mo12 O37 155.2(8)
O35 Mo12 O4 72.5(7)
O35 Mo12 O33 156.8(8)
O35 Mo12 O34 99.1(7)
O35 Mo12 O37 87.8(7)
O37 Mo12 O4 67.7(7)
O37 Mo12 O33 79.0(6)
O40 Mo12 O4 166.5(8)
O40 Mo12 O33 98.8(9)
O40 Mo12 O34 101.6(9)
O40 Mo12 O35 102.3(10)
O40 Mo12 O37 100.1(9)
P1 O1 Mo3 123.5(6)
P1 O1 Mo7 123.8(7)
P1 O1 Mo8 127.5(6)
Mo3 O1 Mo7 89.7(4)
Mo8 O1 Mo3 91.1(4)
Mo8 O1 Mo7 90.3(4)
P1 O2 Mo2 125.8(7)
P1 O2 Mo5 128.1(7)
P1 O2 Mo6 123.5(7)
Mo2 O2 Mo6 88.6(4)
Mo5 O2 Mo2 89.6(4)
Mo5 O2 Mo6 89.4(4)
P1 O3 Mo1 122.9(6)
P1 O3 Mo4 124.0(7)
P1 O3 Mo9 125.6(6)
Mo4 O3 Mo1 90.7(4)
Mo9 O3 Mo1 91.6(4)
Mo9 O3 Mo4 92.2(4)
P1 O4 Mo10 124.2(6)
P1 O4 Mo11 121.4(7)
P1 O4 Mo12 128.0(7)
Mo10 O4 Mo11 89.7(4)
Mo12 O4 Mo10 92.3(4)
Mo12 O4 Mo11 90.6(4)
Mo1 O6 Mo3 146.7(8)
Mo2 O9 Mo1 149.6(9)
Mo3 O10 Mo2 146.3(12)
Mo4 O11 Mo1 125.6(7)
Mo2 O12 Mo5 132.6(9)
Mo6 O13 Mo2 134.5(10)
Mo3 O14 Mo7 129.3(10)
Mo8 O15 Mo3 126.2(11)
Mo1 O16 Mo9 124.0(10)
Mo4 O18 Mo5 147.9(8)
Mo5 O20 Mo6 131.5(7)
Mo6 O22 Mo7 152.7(8)
Mo7 O24 Mo8 128.9(9)
Mo8 O26 Mo9 146.7(9)
Mo9 O28 Mo4 122.6(7)
Mo7 O29 Mo11 149.2(7)
Mo11 O30 Mo6 149.5(8)
Mo5 O31 Mo10 150.9(8)
Mo10 O32 Mo4 148.0(8)
Mo9 O33 Mo12 144.8(8)
Mo12 O34 Mo8 145.9(9)
Mo12 O35 Mo11 130.3(9)
Mo11 O36 Mo10 129.8(9)
Mo10 O37 Mo12 130.4(12)
C6 O41 C7 121(2)
C8 O42 C9 112(2)
C11 O43 C10 113(3)
C12 O44 C13 108(3)
C15 O45 C14 118(3)
C16 O46 C1 131(3)
C28 O47 C29 115.1(18)
C31 O48 C30 113(2)
C32 O49 C33 111(3)
C34 O50 C35 114(2)
C36 O51 C37 112.4(16)
C23 O52 C38 116.5(17)
C50 O53 C51 117.7(14)
C53 O54 C52 112.3(16)
C55 O55 C54 119.0(18)
C56 O56 C57 124(2)
C59 O57 C58 113(2)
C45 O58 C60 120.8(16)
C2 C1 O46 119(4)
C6 C1 O46 118(3)
C6 C1 C2 120(4)
C1 C2 C3 125(4)
C2 C3 C4 113(3)
C5 C4 C3 123(4)
C4 C5 C6 121(4)
O41 C6 C5 121(3)
C1 C6 O41 121(3)
C1 C6 C5 118(3)
O41 C7 C8 113(2)
O42 C8 C7 105(2)
O42 C9 C10 114(3)
O43 C10 C9 110(3)
O43 C11 C12 122(4)
O44 C12 C11 104(3)
C14 C13 O44 107(3)
C13 C14 O45 112(4)
O45 C15 C16 103(3)
O46 C16 C15 112(3)
C18 C17 N1 116(2)
C22 C17 N1 120(3)
C22 C17 C18 120(3)
C17 C18 C19 119(2)
C20 C19 C18 117(2)
C19 C20 Br1 119.0(19)
C19 C20 C21 124(2)
C21 C20 Br1 117(2)
C20 C21 C22 112(3)
C17 C22 C21 119(3)
O52 C23 C24 125(2)
O52 C23 C28 114(2)
C24 C23 C28 121(2)
C25 C24 C23 119(3)
C26 C25 C24 120(3)
C25 C26 C27 124(3)
C26 C27 C28 119(3)
O47 C28 C23 117.1(18)
O47 C28 C27 127(2)
C23 C28 C27 115(2)
O47 C29 C30 107(2)
C29 C30 O48 111(2)
O48 C31 C32 107(3)
O49 C32 C31 96(3)
C34 C33 O49 122(3)
O50 C34 C33 112(3)
O50 C35 C36 110(2)
O51 C36 C35 112(2)
C38 C37 O51 110.4(19)
C37 C38 O52 109(2)
C40 C39 N2 118.6(17)
C44 C39 N2 120.6(18)
C44 C39 C40 121(2)
C41 C40 C39 118(2)
C42 C41 C40 119(2)
C41 C42 Br2 118.3(19)
C41 C42 C43 125(2)
C41 C42 Br2A 127.3(19)
C43 C42 Br2 116.4(18)
C43 C42 Br2A 104(2)
C44 C43 C42 112(2)
C39 C44 C43 126(2)
C46 C45 O58 123.0(18)
C46 C45 C50 121(2)
C50 C45 O58 115.3(16)
C45 C46 C47 120(2)
C48 C47 C46 117(2)
C47 C48 C49 123(2)
C50 C49 C48 117(2)
C45 C50 O53 114.7(16)
C49 C50 O53 124.3(17)
C49 C50 C45 121.0(17)
O53 C51 C52 109.7(17)
O54 C52 C51 110.5(17)
O54 C53 C54 111.5(18)
O55 C54 C53 108.1(17)
O55 C55 C56 116(2)
O56 C56 C55 118(2)
O56 C57 C58 119(3)
O57 C58 C57 114(3)
O57 C59 C60 110(2)
C59 C60 O58 110.8(19)
C62 C61 N3 119.1(19)
C62 C61 C66 122(2)
C66 C61 N3 119.1(18)
C61 C62 C63 120(2)
C64 C63 C62 117(2)
C63 C64 Br3 114.8(18)
C65 C64 Br3 124(2)
C65 C64 C63 121(2)
C64 C65 C66 124(2)
C61 C66 C65 115(2)
N4 C68 C67 176(2)
N5 C70 C69 172.6(15)

loop_
_geom_bond_atom_site_label_1
_geom_bond_atom_site_label_2
_geom_bond_distance
P1 O1 1.519(12)
P1 O2 1.477(12)
P1 O3 1.576(13)
P1 O4 1.544(13)
Mo1 O3 2.444(12)
Mo1 O5 1.649(12)
Mo1 O6 1.838(16)
Mo1 O9 1.951(16)
Mo1 O11 2.045(15)
Mo1 O16 1.879(17)
Mo2 O2 2.489(12)
Mo2 O8 1.650(15)
Mo2 O9 1.843(16)
Mo2 O10 2.009(14)
Mo2 O12 1.839(13)
Mo2 O13 1.964(14)
Mo3 O1 2.462(13)
Mo3 O6 1.967(17)
Mo3 O7 1.653(14)
Mo3 O10 1.806(15)
Mo3 O14 1.865(18)
Mo3 O15 2.064(16)
Mo4 O3 2.434(11)
Mo4 O11 1.854(16)
Mo4 O17 1.644(12)
Mo4 O18 1.792(14)
Mo4 O28 2.068(13)
Mo4 O32 1.984(15)
Mo5 O2 2.465(11)
Mo5 O12 1.973(13)
Mo5 O18 2.017(14)
Mo5 O19 1.657(12)
Mo5 O20 1.825(12)
Mo5 O31 1.836(12)
Mo6 O2 2.499(12)
Mo6 O13 1.811(17)
Mo6 O20 2.002(13)
Mo6 O21 1.640(14)
Mo6 O22 1.775(12)
Mo6 O30 2.026(14)
Mo7 O1 2.466(11)
Mo7 O14 1.982(19)
Mo7 O22 1.982(13)
Mo7 O23 1.683(13)
Mo7 O24 1.863(17)
Mo7 O29 1.804(16)
Mo8 O1 2.417(11)
Mo8 O15 1.841(17)
Mo8 O24 1.975(13)
Mo8 O25 1.680(13)
Mo8 O26 1.791(14)
Mo8 O34 2.007(15)
Mo9 O3 2.386(12)
Mo9 O16 2.042(17)
Mo9 O26 2.016(14)
Mo9 O27 1.681(15)
Mo9 O28 1.891(13)
Mo9 O33 1.830(16)
Mo10 O4 2.431(12)
Mo10 O31 1.932(13)
Mo10 O32 1.803(15)
Mo10 O36 2.035(16)
Mo10 O37 1.83(2)
Mo10 O39 1.655(13)
Mo11 O4 2.501(13)
Mo11 O29 1.994(15)
Mo11 O30 1.759(14)
Mo11 O35 2.045(17)
Mo11 O36 1.805(16)
Mo11 O38 1.661(14)
Mo12 O4 2.396(12)
Mo12 O33 2.003(15)
Mo12 O34 1.802(15)
Mo12 O35 1.789(14)
Mo12 O37 2.003(16)
Mo12 O40 1.654(16)
Br1 C20 1.91(2)
Br2 C42 1.91(2)
Br3 C64 1.90(2)
O41 C6 1.40(3)
O41 C7 1.41(3)
O42 C8 1.37(3)
O42 C9 1.40(4)
O43 C10 1.32(4)
O43 C11 1.29(5)
O44 C12 1.28(4)
O44 C13 1.43(4)
O45 C14 1.54(5)
O45 C15 1.44(4)
O46 C1 1.42(4)
O46 C16 1.39(4)
O47 C28 1.28(3)
O47 C29 1.42(2)
O48 C30 1.55(3)
O48 C31 1.50(4)
O49 C32 1.43(4)
O49 C33 1.44(4)
O50 C34 1.32(3)
O50 C35 1.43(3)
O51 C36 1.44(3)
O51 C37 1.46(3)
O52 C23 1.37(2)
O52 C38 1.45(2)
O53 C50 1.40(2)
O53 C51 1.40(2)
O54 C52 1.40(2)
O54 C53 1.39(2)
O55 C54 1.40(2)
O55 C55 1.34(3)
O56 C56 1.23(3)
O56 C57 1.38(4)
O57 C58 1.39(3)
O57 C59 1.36(3)
O58 C45 1.41(2)
O58 C60 1.45(3)
N1 C17 1.44(3)
N2 C39 1.47(3)
N3 C61 1.47(2)
N4 C68 1.1606(15)
N5 C70 1.1615(15)
C1 C2 1.30(4)
C1 C6 1.29(5)
C2 C3 1.39(5)
C3 C4 1.43(5)
C4 C5 1.23(4)
C5 C6 1.46(4)
C7 C8 1.46(4)
C9 C10 1.47(3)
C11 C12 1.47(6)
C13 C14 1.35(5)
C15 C16 1.64(6)
C17 C18 1.40(3)
C17 C22 1.26(4)
C18 C19 1.41(3)
C19 C20 1.35(3)
C20 C21 1.38(4)
C21 C22 1.51(5)
C23 C24 1.41(4)
C23 C28 1.43(3)
C24 C25 1.41(4)
C25 C26 1.30(5)
C26 C27 1.38(5)
C27 C28 1.44(3)
C29 C30 1.45(4)
C31 C32 1.54(5)
C33 C34 1.42(4)
C35 C36 1.46(3)
C37 C38 1.44(3)
C39 C40 1.42(3)
C39 C44 1.27(3)
C40 C41 1.41(3)
C41 C42 1.25(3)
C42 C43 1.48(3)
C42 Br2A 2.13(4)
C43 C44 1.36(3)
C45 C46 1.34(3)
C45 C50 1.40(3)
C46 C47 1.44(3)
C47 C48 1.35(3)
C48 C49 1.42(3)
C49 C50 1.34(3)
C51 C52 1.50(3)
C53 C54 1.49(3)
C55 C56 1.45(3)
C57 C58 1.43(4)
C59 C60 1.45(4)
C61 C62 1.31(3)
C61 C66 1.39(3)
C62 C63 1.43(3)
C63 C64 1.39(3)
C64 C65 1.25(3)
C65 C66 1.41(3)
C67 C68 1.5405(14)
C69 C70 1.5419(15)

loop_
_geom_hbond_atom_site_label_D
_geom_hbond_atom_site_label_H
_geom_hbond_atom_site_label_A
_geom_hbond_distance_DH
_geom_hbond_distance_HA
_geom_hbond_distance_DA
_geom_hbond_angle_DHA
_geom_hbond_site_symmetry_A
N1 H1B O46 0.89 1.99 2.87(4) 171.9 .
N2 H2A O50 0.89 1.98 2.79(2) 151.4 .
N2 H2B O47 0.89 2.25 2.87(2) 126.4 .
N2 H2B O48 0.89 2.04 2.85(2) 150.7 .
N2 H2C O52 0.89 2.05 2.83(2) 145.9 .
N3 H3A O57 0.89 1.99 2.85(2) 160.2 2_564
N3 H3B O53 0.89 1.98 2.850(19) 165.7 2_564
N3 H3C O55 0.89 2.01 2.87(2) 161.8 2_564

loop_
_geom_torsion_atom_site_label_1
_geom_torsion_atom_site_label_2
_geom_torsion_atom_site_label_3
_geom_torsion_atom_site_label_4
_geom_torsion
Br1 C20 C21 C22 166(4)
Br2 C42 C43 C44 -176(2)
Br3 C64 C65 C66 -180(2)
O1 P1 O2 Mo2 63.2(10)
O1 P1 O2 Mo5 -173.1(8)
O1 P1 O2 Mo6 -53.0(10)
O1 P1 O3 Mo1 -56.9(8)
O1 P1 O3 Mo4 -173.8(7)
O1 P1 O3 Mo9 63.4(9)
O1 P1 O4 Mo10 -174.8(7)
O1 P1 O4 Mo11 71.1(9)
O1 P1 O4 Mo12 -48.4(10)
O1 Mo3 O10 Mo2 -45.7(19)
O1 Mo3 O14 Mo7 0.4(11)
O1 Mo7 O24 Mo8 4.6(9)
O1 Mo7 O29 Mo11 -58.2(17)
O1 Mo8 O15 Mo3 4.0(8)
O1 Mo8 O26 Mo9 -45.1(17)
O2 P1 O1 Mo3 -50.7(10)
O2 P1 O1 Mo7 65.2(9)
O2 P1 O1 Mo8 -173.3(8)
O2 P1 O3 Mo1 66.6(9)
O2 P1 O3 Mo4 -50.3(9)
O2 P1 O3 Mo9 -173.1(7)
O2 P1 O4 Mo10 59.8(10)
O2 P1 O4 Mo11 -54.3(9)
O2 P1 O4 Mo12 -173.8(7)
O2 Mo2 O9 Mo1 -49.5(19)
O2 Mo2 O12 Mo5 6.2(9)
O2 Mo5 O20 Mo6 4.2(8)
O2 Mo5 O31 Mo10 -45.6(18)
O2 Mo6 O13 Mo2 4.3(9)
O2 Mo6 O22 Mo7 -56(2)
O3 P1 O1 Mo3 70.3(9)
O3 P1 O1 Mo7 -173.8(6)
O3 P1 O1 Mo8 -52.3(10)
O3 P1 O2 Mo2 -57.4(9)
O3 P1 O2 Mo5 66.3(10)
O3 P1 O2 Mo6 -173.5(7)
O3 P1 O4 Mo10 -58.9(9)
O3 P1 O4 Mo11 -172.9(6)
O3 P1 O4 Mo12 67.5(9)
O3 Mo1 O6 Mo3 -45(2)
O3 Mo1 O16 Mo9 -1.7(7)
O3 Mo4 O11 Mo1 -3.0(8)
O3 Mo4 O18 Mo5 -46.6(17)
O3 Mo9 O28 Mo4 1.4(7)
O3 Mo9 O33 Mo12 -39.6(15)
O4 P1 O1 Mo3 -175.3(7)
O4 P1 O1 Mo7 -59.4(9)
O4 P1 O1 Mo8 62.1(10)
O4 P1 O2 Mo2 -174.1(6)
O4 P1 O2 Mo5 -50.4(11)
O4 P1 O2 Mo6 69.7(9)
O4 P1 O3 Mo1 -172.9(6)
O4 P1 O3 Mo4 70.1(8)
O4 P1 O3 Mo9 -52.7(9)
O4 Mo10 O32 Mo4 -52(2)
O4 Mo10 O37 Mo12 6.2(10)
O4 Mo11 O30 Mo6 -51.9(17)
O4 Mo11 O36 Mo10 3.7(12)
O4 Mo12 O34 Mo8 -39.3(15)
O4 Mo12 O35 Mo11 2.5(10)
O5 Mo1 O6 Mo3 139.5(19)
O5 Mo1 O16 Mo9 -169.4(9)
O6 Mo1 O16 Mo9 85.8(10)
O6 Mo3 O10 Mo2 38.7(19)
O6 Mo3 O14 Mo7 -14(3)
O7 Mo3 O10 Mo2 138(2)
O7 Mo3 O14 Mo7 -164.8(13)
O8 Mo2 O9 Mo1 136.2(19)
O8 Mo2 O12 Mo5 -161.3(11)
O9 Mo1 O6 Mo3 39(2)
O9 Mo1 O16 Mo9 -19(2)
O9 Mo2 O12 Mo5 90.0(11)
O10 Mo2 O9 Mo1 35(2)
O10 Mo2 O12 Mo5 -4(2)
O10 Mo3 O14 Mo7 88.8(14)
O11 Mo1 O6 Mo3 -17(4)
O11 Mo1 O16 Mo9 -73.0(9)
O11 Mo4 O18 Mo5 -119.8(16)
O12 Mo2 O9 Mo1 -118.2(19)
O12 Mo5 O20 Mo6 -63.7(10)
O12 Mo5 O31 Mo10 -18(3)
O13 Mo2 O9 Mo1 -24(3)
O13 Mo2 O12 Mo5 -61.0(11)
O13 Mo6 O22 Mo7 -125(2)
O14 Mo3 O10 Mo2 -117.0(19)
O14 Mo7 O24 Mo8 -64.7(12)
O14 Mo7 O29 Mo11 -36(3)
O15 Mo3 O10 Mo2 -17(3)
O15 Mo3 O14 Mo7 -68.8(13)
O15 Mo8 O26 Mo9 -118.3(17)
O16 Mo1 O6 Mo3 -117(2)
O16 Mo9 O28 Mo4 -70.7(9)
O16 Mo9 O33 Mo12 -7(3)
O17 Mo4 O11 Mo1 -168.6(10)
O17 Mo4 O18 Mo5 137.7(17)
O18 Mo4 O11 Mo1 84.7(10)
O18 Mo5 O20 Mo6 -6.3(19)
O18 Mo5 O31 Mo10 36.7(18)
O19 Mo5 O20 Mo6 -165.6(10)
O19 Mo5 O31 Mo10 137.6(18)
O20 Mo5 O31 Mo10 -115.9(18)
O20 Mo6 O13 Mo2 -63.5(11)
O20 Mo6 O22 Mo7 -33(3)
O21 Mo6 O13 Mo2 -161.9(11)
O21 Mo6 O22 Mo7 128(2)
O22 Mo6 O13 Mo2 87.5(12)
O22 Mo7 O24 Mo8 -3(2)
O22 Mo7 O29 Mo11 22.7(17)
O23 Mo7 O24 Mo8 -162.1(12)
O23 Mo7 O29 Mo11 127.3(17)
O24 Mo7 O29 Mo11 -128.3(18)
O24 Mo8 O15 Mo3 -65.5(11)
O24 Mo8 O26 Mo9 -16(3)
O25 Mo8 O15 Mo3 -163.9(11)
O25 Mo8 O26 Mo9 139.7(17)
O26 Mo8 O15 Mo3 91.3(10)
O26 Mo9 O28 Mo4 -14(2)
O26 Mo9 O33 Mo12 45.1(15)
O27 Mo9 O28 Mo4 -165.5(9)
O27 Mo9 O33 Mo12 144.4(15)
O28 Mo4 O11 Mo1 -74.3(10)
O28 Mo4 O18 Mo5 -16(3)
O28 Mo9 O33 Mo12 -114.4(15)
O29 Mo7 O24 Mo8 89.1(12)
O29 Mo11 O30 Mo6 28.5(18)
O29 Mo11 O36 Mo10 -4(3)
O30 Mo6 O13 Mo2 -5(2)
O30 Mo6 O22 Mo7 25(2)
O30 Mo11 O36 Mo10 91.0(15)
O31 Mo5 O20 Mo6 87.9(10)
O31 Mo10 O32 Mo4 33(2)
O31 Mo10 O37 Mo12 -1(2)
O32 Mo4 O11 Mo1 -22(2)
O32 Mo4 O18 Mo5 35.8(17)
O32 Mo10 O37 Mo12 92.4(12)
O33 Mo9 O28 Mo4 91.4(9)
O33 Mo12 O34 Mo8 45.3(16)
O33 Mo12 O35 Mo11 -10(3)
O34 Mo8 O15 Mo3 -6(2)
O34 Mo8 O26 Mo9 40.2(17)
O34 Mo12 O35 Mo11 91.3(12)
O35 Mo11 O30 Mo6 -28(3)
O35 Mo11 O36 Mo10 -62.2(14)
O35 Mo12 O34 Mo8 -111.8(16)
O36 Mo10 O32 Mo4 -22(3)
O36 Mo10 O37 Mo12 -62.2(13)
O36 Mo11 O30 Mo6 -122.7(18)
O37 Mo10 O32 Mo4 -121(2)
O37 Mo12 O34 Mo8 -7(3)
O37 Mo12 O35 Mo11 -64.8(13)
O38 Mo11 O30 Mo6 131.4(18)
O38 Mo11 O36 Mo10 -162.1(13)
O39 Mo10 O32 Mo4 134(2)
O39 Mo10 O37 Mo12 -161.4(12)
O40 Mo12 O34 Mo8 143.5(16)
O40 Mo12 O35 Mo11 -164.6(12)
O41 C7 C8 O42 -61(2)
O42 C9 C10 O43 59(5)
O43 C11 C12 O44 -49(6)
O44 C13 C14 O45 66(4)
O45 C15 C16 O46 -66(3)
O46 C1 C2 C3 172(3)
O46 C1 C6 O41 8(6)
O46 C1 C6 C5 -171(3)
O47 C29 C30 O48 -64(2)
O48 C31 C32 O49 80(3)
O49 C33 C34 O50 -30(5)
O50 C35 C36 O51 -57(3)
O51 C37 C38 O52 61(3)
O52 C23 C24 C25 -180(2)
O52 C23 C28 O47 -5(3)
O52 C23 C28 C27 -177.9(18)
O53 C51 C52 O54 -61(3)
O54 C53 C54 O55 65(3)
O55 C55 C56 O56 9(4)
O56 C57 C58 O57 -56(5)
O57 C59 C60 O58 61(3)
O58 C45 C46 C47 -178.3(18)
O58 C45 C50 O53 -1(2)
O58 C45 C50 C49 -179.8(17)
N1 C17 C18 C19 179(2)
N1 C17 C22 C21 168(5)
N2 C39 C40 C41 -177.9(17)
N2 C39 C44 C43 180(3)
N3 C61 C62 C63 179.3(18)
N3 C61 C66 C65 175(2)
C1 O46 C16 C15 -123(4)
C1 C2 C3 C4 -6(5)
C2 C1 C6 O41 167(3)
C2 C1 C6 C5 -11(6)
C2 C3 C4 C5 -2(5)
C3 C4 C5 C6 3(5)
C4 C5 C6 O41 -175(3)
C4 C5 C6 C1 4(5)
C6 O41 C7 C8 176(2)
C6 C1 C2 C3 13(7)
C7 O41 C6 C1 -173(3)
C7 O41 C6 C5 5(4)
C8 O42 C9 C10 -171(3)
C9 O42 C8 C7 -167(3)
C10 O43 C11 C12 170(4)
C11 O43 C10 C9 173(4)
C12 O44 C13 C14 175(3)
C13 O44 C12 C11 -177(3)
C14 O45 C15 C16 172(2)
C15 O45 C14 C13 168(3)
C16 O46 C1 C2 41(7)
C16 O46 C1 C6 -160(4)
C17 C18 C19 C20 -6(4)
C18 C17 C22 C21 -31(9)
C18 C19 C20 Br1 -177(2)
C18 C19 C20 C21 9(5)
C19 C20 C21 C22 -20(6)
C20 C21 C22 C17 31(9)
C22 C17 C18 C19 18(6)
C23 O52 C38 C37 165.6(19)
C23 C24 C25 C26 4(4)
C24 C23 C28 O47 178(2)
C24 C23 C28 C27 5(3)
C24 C25 C26 C27 -9(5)
C25 C26 C27 C28 11(4)
C26 C27 C28 O47 179(2)
C26 C27 C28 C23 -9(3)
C28 O47 C29 C30 -168(2)
C28 C23 C24 C25 -3(3)
C29 O47 C28 C23 177.4(19)
C29 O47 C28 C27 -11(3)
C30 O48 C31 C32 -175(2)
C31 O48 C30 C29 -173(2)
C32 O49 C33 C34 167(4)
C33 O49 C32 C31 -179(3)
C34 O50 C35 C36 -161(3)
C35 O50 C34 C33 178(3)
C36 O51 C37 C38 -178(2)
C37 O51 C36 C35 -179(2)
C38 O52 C23 C24 5(3)
C38 O52 C23 C28 -171.9(19)
C39 C40 C41 C42 2(3)
C40 C39 C44 C43 5(4)
C40 C41 C42 Br2 177.9(16)
C40 C41 C42 C43 -4(4)
C40 C41 C42 Br2A -160(3)
C41 C42 C43 C44 5(4)
C42 C43 C44 C39 -6(4)
C44 C39 C40 C41 -3(3)
C45 O58 C60 C59 176.3(19)
C45 C46 C47 C48 2(3)
C46 C45 C50 O53 -176.2(19)
C46 C45 C50 C49 5(3)
C46 C47 C48 C49 -2(4)
C47 C48 C49 C50 4(3)
C48 C49 C50 O53 176.5(19)
C48 C49 C50 C45 -5(3)
C50 O53 C51 C52 -167.8(18)
C50 C45 C46 C47 -3(3)
C51 O53 C50 C45 173.1(18)
C51 O53 C50 C49 -8(3)
C52 O54 C53 C54 179.4(19)
C53 O54 C52 C51 179(2)
C54 O55 C55 C56 172(2)
C55 O55 C54 C53 154(3)
C56 O56 C57 C58 -152(3)
C57 O56 C56 C55 172(4)
C58 O57 C59 C60 170(2)
C59 O57 C58 C57 166(3)
C60 O58 C45 C46 3(3)
C60 O58 C45 C50 -171.9(18)
C61 C62 C63 C64 5(3)
C62 C61 C66 C65 0(4)
C62 C63 C64 Br3 174.1(16)
C62 C63 C64 C65 1(4)
C63 C64 C65 C66 -7(5)
C64 C65 C66 C61 7(4)
C66 C61 C62 C63 -6(3)
Br2A C42 C43 C44 166(3)

loop_
_twin_individual_id
_twin_individual_mass_fraction_refined
1 0.57(3)
2 0.43(3)
